data_7224344
loop_
_publ_author_name
'Cui, Yan-Hui'
'Liang, Xiao-Xiao'
'Gu, Jin-Zhong'
'Wu, Jiang'
'Kirillov, Alexander M.'

_publ_section_title
;
 Self-assembly synthesis, structural features, reversible
 temperature-induced dehydration/hydration, and magnetic and luminescence
 properties of lanthanide(iii) compounds derived from 5-fluoronicotinic
 acid
;
_journal_issue 13
_journal_name_full CrystEngComm
_journal_page_first 2303
_journal_paper_doi 10.1039/C6CE00040A
_journal_volume 18
_journal_year 2016
_chemical_formula_sum 'C18 H17 F3 N3 Nd O10'
_chemical_formula_weight 636.59
_chemical_name_systematic
; 
 ? 
;
_space_group_IT_number 2
_symmetry_cell_setting triclinic
_symmetry_space_group_name_Hall '-P 1'
_symmetry_space_group_name_H-M 'P -1'
_atom_sites_solution_hydrogens geom
_atom_sites_solution_primary direct
_atom_sites_solution_secondary difmap
_audit_creation_method SHELXL-97
_audit_update_record
;
2015-10-30 deposited with the CCDC.
2016-02-22 downloaded from the CCDC.
;
_cell_angle_alpha 74.631(6)
_cell_angle_beta 77.655(5)
_cell_angle_gamma 76.893(5)
_cell_formula_units_Z 2
_cell_length_a 6.8060(3)
_cell_length_b 12.8810(9)
_cell_length_c 13.6265(8)
_cell_measurement_temperature 293(2)
_cell_volume 1106.75(12)
_computing_cell_refinement 'Bruker SAINT'
_computing_data_collection 'Bruker APEX2'
_computing_data_reduction 'Bruker SAINT'
_computing_molecular_graphics 'Bruker SHELXTL'
_computing_publication_material 'Bruker SHELXTL'
_computing_structure_refinement 'SHELXL-97 (Sheldrick, 2008)'
_computing_structure_solution 'SHELXS-97 (Sheldrick, 2008)'
_diffrn_ambient_temperature 293(2)
_diffrn_measured_fraction_theta_full 0.998
_diffrn_measured_fraction_theta_max 0.998
_diffrn_measurement_device_type 'Bruker APE-II CCD'
_diffrn_measurement_method '\f and \w scans'
_diffrn_radiation_monochromator graphite
_diffrn_radiation_source 'fine-focus sealed tube'
_diffrn_radiation_type MoK\a
_diffrn_radiation_wavelength 0.71073
_diffrn_reflns_av_R_equivalents 0.0418
_diffrn_reflns_av_sigmaI/netI 0.0732
_diffrn_reflns_limit_h_max 8
_diffrn_reflns_limit_h_min -8
_diffrn_reflns_limit_k_max 14
_diffrn_reflns_limit_k_min -15
_diffrn_reflns_limit_l_max 15
_diffrn_reflns_limit_l_min -16
_diffrn_reflns_number 7188
_diffrn_reflns_theta_full 25.05
_diffrn_reflns_theta_max 25.05
_diffrn_reflns_theta_min 3.25
_exptl_absorpt_coefficient_mu 2.432
_exptl_absorpt_correction_T_max 0.7930
_exptl_absorpt_correction_T_min 0.5816
_exptl_absorpt_correction_type multi-scan
_exptl_crystal_colour colourless
_exptl_crystal_density_diffrn 1.910
_exptl_crystal_density_method 'not measured'
_exptl_crystal_description block
_exptl_crystal_F_000 626
_exptl_crystal_size_max 0.25
_exptl_crystal_size_mid 0.15
_exptl_crystal_size_min 0.10
_refine_diff_density_max 1.041
_refine_diff_density_min -1.564
_refine_diff_density_rms 0.132
_refine_ls_extinction_method none
_refine_ls_goodness_of_fit_ref 1.049
_refine_ls_hydrogen_treatment mixed
_refine_ls_matrix_type full
_refine_ls_number_parameters 322
_refine_ls_number_reflns 3905
_refine_ls_number_restraints 0
_refine_ls_restrained_S_all 1.049
_refine_ls_R_factor_all 0.0468
_refine_ls_R_factor_gt 0.0390
_refine_ls_shift/su_max 0.000
_refine_ls_shift/su_mean 0.000
_refine_ls_structure_factor_coef Fsqd
_refine_ls_weighting_details 'calc w=1/[\s^2^(Fo^2^)+(0.0149P)^2^+1.1212P] where P=(Fo^2^+2Fc^2^)/3'
_refine_ls_weighting_scheme calc
_refine_ls_wR_factor_gt 0.0749
_refine_ls_wR_factor_ref 0.0812
_reflns_number_gt 3427
_reflns_number_total 3905
_reflns_threshold_expression >2sigma(I)
_cod_data_source_file c6ce00040a2.cif
_cod_data_source_block 227-9nd1
_cod_depositor_comments
;
The following automatic conversions were performed:

'_symmetry_cell_setting' value 'Triclinic' changed to 'triclinic'
according to
/usr/data/users/saulius/crontab/automatic-downloads/rss-feeds/RSC/lib/dictionaries/cif_core.dic
dictionary named 'cif_core.dic' version 2.4.2 from 2011-04-26.

Automatic conversion script
Id: cif_fix_values 4268 2015-11-12 08:31:59Z antanas 

 Adding full bibliography for 7224342--7224349.cif.
;
_cod_original_cell_volume 1106.76(12)
_cod_original_sg_symbol_H-M P-1
_cod_database_code 7224344

loop_
_symmetry_equiv_pos_as_xyz
'x, y, z'
'-x, -y, -z'

loop_
_atom_site_label
_atom_site_type_symbol
_atom_site_fract_x
_atom_site_fract_y
_atom_site_fract_z
_atom_site_U_iso_or_equiv
_atom_site_adp_type
_atom_site_occupancy
_atom_site_symmetry_multiplicity
_atom_site_calc_flag
_atom_site_refinement_flags
Nd1 Nd 0.17785(4) 0.61561(2) 0.12589(2) 0.02048(10) Uani 1 1 d .
O1 O 0.4713(6) 0.5334(3) 0.2307(3) 0.0358(10) Uani 1 1 d .
O2 O 0.1616(6) 0.5152(3) 0.3113(3) 0.0367(10) Uani 1 1 d .
O3 O 0.1292(6) 0.6688(3) -0.0754(3) 0.0365(10) Uani 1 1 d .
O4 O 0.0011(6) 0.7923(3) 0.0165(3) 0.0404(11) Uani 1 1 d .
O5 O 0.3005(6) 0.4387(3) 0.0930(3) 0.0336(9) Uani 1 1 d .
O6 O 0.5097(5) 0.3447(3) -0.0165(3) 0.0287(9) Uani 1 1 d .
O7 O -0.1125(5) 0.5251(3) 0.1329(3) 0.0388(10) Uani 1 1 d .
H2W H -0.2118 0.5336 0.1882 0.058 Uiso 1 1 d R
H1W H -0.0725 0.4516 0.1381 0.058 Uiso 1 1 d R
O8 O -0.1266(6) 0.7043(3) 0.2293(3) 0.0394(10) Uani 1 1 d .
H3W H -0.1635 0.6585 0.2866 0.059 Uiso 1 1 d R
H4W H -0.2287 0.7261 0.1949 0.059 Uiso 1 1 d R
O9 O 0.2691(6) 0.7647(3) 0.1800(3) 0.0390(10) Uani 1 1 d .
H5W H 0.1623 0.8205 0.1854 0.058 Uiso 1 1 d R
H6W H 0.3713 0.7936 0.1344 0.058 Uiso 1 1 d R
O10 O 0.6065(6) 0.8673(3) 0.1147(4) 0.0488(12) Uani 1 1 d .
H7W H 0.7141 0.8604 0.0701 0.059 Uiso 1 1 d R
H8W H 0.5778 0.9294 0.1302 0.059 Uiso 1 1 d R
N1 N 0.3669(8) 0.3332(4) 0.5798(4) 0.0452(14) Uani 1 1 d .
N2 N -0.0236(7) 1.0470(4) -0.2404(4) 0.0369(12) Uani 1 1 d .
N3 N 0.4957(7) 0.0526(4) 0.1959(4) 0.0382(13) Uani 1 1 d .
C1 C 0.3522(9) 0.4979(4) 0.3088(4) 0.0279(13) Uani 1 1 d .
C2 C 0.4347(8) 0.4287(4) 0.4030(4) 0.0242(12) Uani 1 1 d .
C3 C 0.6436(9) 0.3980(5) 0.4037(5) 0.0355(15) Uani 1 1 d .
C4 C 0.7038(9) 0.3334(5) 0.4924(5) 0.0390(16) Uani 1 1 d .
C5 C 0.5700(11) 0.3017(6) 0.5784(5) 0.0451(18) Uani 1 1 d .
C6 C 0.3051(9) 0.3947(5) 0.4929(4) 0.0369(15) Uani 1 1 d .
H6 H 0.1651 0.4161 0.4928 0.044 Uiso 1 1 calc R
C7 C 0.0586(8) 0.7652(5) -0.0689(4) 0.0275(13) Uani 1 1 d .
C8 C 0.0516(8) 0.8548(4) -0.1641(4) 0.0236(12) Uani 1 1 d .
C9 C 0.1305(9) 0.8334(5) -0.2609(4) 0.0339(14) Uani 1 1 d .
H9 H 0.1824 0.7624 -0.2691 0.041 Uiso 1 1 calc R
C10 C 0.1288(9) 0.9217(5) -0.3442(4) 0.0374(15) Uani 1 1 d .
C11 C 0.0527(9) 1.0269(5) -0.3336(5) 0.0386(15) Uani 1 1 d .
H11 H 0.0544 1.0846 -0.3915 0.046 Uiso 1 1 calc R
C12 C -0.0236(8) 0.9627(4) -0.1590(4) 0.0305(13) Uani 1 1 d .
H12 H -0.0778 0.9773 -0.0944 0.037 Uiso 1 1 calc R
C13 C 0.4039(7) 0.3529(4) 0.0689(4) 0.0219(12) Uani 1 1 d .
C14 C 0.4036(7) 0.2488(4) 0.1520(4) 0.0235(12) Uani 1 1 d .
C15 C 0.4861(8) 0.1488(4) 0.1272(5) 0.0300(13) Uani 1 1 d .
H15 H 0.5382 0.1483 0.0584 0.036 Uiso 1 1 calc R
C16 C 0.4234(9) 0.0546(5) 0.2942(5) 0.0415(16) Uani 1 1 d .
H16 H 0.4287 -0.0110 0.3437 0.050 Uiso 1 1 calc R
C17 C 0.3404(9) 0.1517(5) 0.3245(4) 0.0404(16) Uani 1 1 d .
C18 C 0.3237(8) 0.2500(5) 0.2543(4) 0.0338(14) Uani 1 1 d .
H18 H 0.2614 0.3149 0.2743 0.041 Uiso 1 1 calc R
F2 F 0.2067(7) 0.9050(3) -0.4398(3) 0.0702(13) Uani 1 1 d .
F3 F 0.2706(7) 0.1474(4) 0.4259(3) 0.0782(14) Uani 1 1 d .
H3 H 0.739(8) 0.414(4) 0.359(4) 0.023(16) Uiso 1 1 d .
H5 H 0.602(8) 0.261(4) 0.640(4) 0.031(16) Uiso 1 1 d .
F1 F 0.9063(5) 0.2976(3) 0.4965(3) 0.0500(10) Uiso 1 1 d .

loop_
_atom_site_aniso_label
_atom_site_aniso_U_11
_atom_site_aniso_U_22
_atom_site_aniso_U_33
_atom_site_aniso_U_23
_atom_site_aniso_U_13
_atom_site_aniso_U_12
Nd1 0.02150(17) 0.01882(17) 0.01893(16) -0.00425(12) -0.00219(12) -0.00037(12)
O1 0.032(2) 0.045(3) 0.021(2) 0.0060(18) -0.0035(18) -0.0059(19)
O2 0.025(2) 0.049(3) 0.030(2) 0.0013(19) -0.0077(18) -0.0021(19)
O3 0.046(2) 0.021(2) 0.041(3) -0.0044(19) -0.011(2) -0.0041(19)
O4 0.050(3) 0.039(3) 0.019(2) -0.0003(19) -0.0019(19) 0.007(2)
O5 0.039(2) 0.022(2) 0.036(2) -0.0108(18) -0.0020(19) 0.0035(18)
O6 0.027(2) 0.028(2) 0.028(2) -0.0088(17) 0.0042(17) -0.0054(17)
O7 0.026(2) 0.040(3) 0.055(3) -0.025(2) 0.000(2) -0.0065(19)
O8 0.039(2) 0.038(3) 0.025(2) 0.0008(19) 0.0034(18) 0.0080(19)
O9 0.030(2) 0.035(3) 0.055(3) -0.021(2) -0.001(2) -0.0046(19)
O10 0.037(2) 0.039(3) 0.073(3) -0.027(2) 0.000(2) -0.003(2)
N1 0.044(3) 0.058(4) 0.025(3) 0.000(3) -0.004(2) -0.003(3)
N2 0.043(3) 0.023(3) 0.038(3) 0.001(2) -0.002(2) -0.006(2)
N3 0.040(3) 0.020(3) 0.051(3) -0.004(2) -0.010(3) -0.002(2)
C1 0.037(3) 0.023(3) 0.023(3) -0.007(2) -0.010(3) 0.002(3)
C2 0.023(3) 0.027(3) 0.022(3) -0.007(2) -0.003(2) -0.001(2)
C3 0.030(4) 0.038(4) 0.036(4) -0.007(3) 0.001(3) -0.006(3)
C4 0.028(3) 0.036(4) 0.053(4) -0.008(3) -0.024(3) 0.009(3)
C5 0.055(5) 0.050(4) 0.026(4) 0.005(3) -0.017(3) -0.006(3)
C6 0.035(3) 0.040(4) 0.032(3) -0.005(3) -0.009(3) 0.001(3)
C7 0.019(3) 0.032(4) 0.028(3) 0.001(3) -0.004(2) -0.006(2)
C8 0.022(3) 0.020(3) 0.028(3) -0.003(2) -0.006(2) -0.004(2)
C9 0.040(3) 0.027(3) 0.035(3) -0.010(3) -0.006(3) -0.001(3)
C10 0.050(4) 0.037(4) 0.021(3) -0.005(3) 0.000(3) -0.007(3)
C11 0.041(4) 0.036(4) 0.031(3) 0.005(3) -0.003(3) -0.007(3)
C12 0.032(3) 0.026(3) 0.029(3) -0.004(3) -0.001(3) -0.003(3)
C13 0.018(3) 0.021(3) 0.028(3) -0.007(2) -0.004(2) -0.003(2)
C14 0.017(3) 0.026(3) 0.027(3) -0.008(2) 0.000(2) -0.003(2)
C15 0.029(3) 0.027(3) 0.036(3) -0.012(3) -0.005(3) -0.005(3)
C16 0.035(4) 0.031(4) 0.051(4) 0.007(3) -0.005(3) -0.013(3)
C17 0.045(4) 0.042(4) 0.025(3) 0.004(3) 0.005(3) -0.011(3)
C18 0.030(3) 0.029(3) 0.036(3) -0.010(3) 0.008(3) -0.003(3)
F2 0.110(3) 0.061(3) 0.028(2) -0.0133(19) 0.012(2) -0.011(2)
F3 0.111(4) 0.073(3) 0.028(2) 0.003(2) 0.016(2) -0.013(3)

loop_
_atom_type_symbol
_atom_type_description
_atom_type_scat_dispersion_real
_atom_type_scat_dispersion_imag
_atom_type_scat_source
C C 0.0033 0.0016 'International Tables Vol C Tables 4.2.6.8 and 6.1.1.4'
H H 0.0000 0.0000 'International Tables Vol C Tables 4.2.6.8 and 6.1.1.4'
F F 0.0171 0.0103 'International Tables Vol C Tables 4.2.6.8 and 6.1.1.4'
N N 0.0061 0.0033 'International Tables Vol C Tables 4.2.6.8 and 6.1.1.4'
Nd Nd -0.1943 3.0179 'International Tables Vol C Tables 4.2.6.8 and 6.1.1.4'
O O 0.0106 0.0060 'International Tables Vol C Tables 4.2.6.8 and 6.1.1.4'

loop_
_geom_angle_atom_site_label_1
_geom_angle_atom_site_label_2
_geom_angle_atom_site_label_3
_geom_angle
_geom_angle_site_symmetry_1
_geom_angle_site_symmetry_3
O5 Nd1 O6 83.46(13) . 2_665
O5 Nd1 O9 144.21(13) . .
O6 Nd1 O9 73.51(13) 2_665 .
O5 Nd1 O8 136.03(14) . .
O6 Nd1 O8 140.49(13) 2_665 .
O9 Nd1 O8 70.84(14) . .
O5 Nd1 O7 69.60(13) . .
O6 Nd1 O7 140.36(13) 2_665 .
O9 Nd1 O7 142.91(13) . .
O8 Nd1 O7 72.10(14) . .
O5 Nd1 O2 83.97(13) . .
O6 Nd1 O2 122.91(12) 2_665 .
O9 Nd1 O2 86.01(14) . .
O8 Nd1 O2 70.99(12) . .
O7 Nd1 O2 83.60(13) . .
O5 Nd1 O4 131.09(13) . .
O6 Nd1 O4 86.35(12) 2_665 .
O9 Nd1 O4 75.18(13) . .
O8 Nd1 O4 68.64(12) . .
O7 Nd1 O4 89.99(13) . .
O2 Nd1 O4 139.13(13) . .
O5 Nd1 O1 75.41(13) . .
O6 Nd1 O1 71.82(12) 2_665 .
O9 Nd1 O1 71.60(13) . .
O8 Nd1 O1 111.36(13) . .
O7 Nd1 O1 124.94(13) . .
O2 Nd1 O1 51.12(12) . .
O4 Nd1 O1 144.18(14) . .
O5 Nd1 O3 82.77(12) . .
O6 Nd1 O3 69.84(12) 2_665 .
O9 Nd1 O3 113.11(12) . .
O8 Nd1 O3 109.66(12) . .
O7 Nd1 O3 78.14(13) . .
O2 Nd1 O3 160.29(13) . .
O4 Nd1 O3 49.00(12) . .
O1 Nd1 O3 137.55(12) . .
C1 O1 Nd1 91.9(3) . .
C1 O2 Nd1 94.5(3) . .
C7 O3 Nd1 89.8(3) . .
C7 O4 Nd1 96.7(3) . .
C13 O5 Nd1 166.7(4) . .
C13 O6 Nd1 142.4(3) . 2_665
Nd1 O7 H2W 112.0 . .
Nd1 O7 H1W 112.2 . .
H2W O7 H1W 106.5 . .
Nd1 O8 H3W 110.4 . .
Nd1 O8 H4W 110.4 . .
H3W O8 H4W 108.3 . .
Nd1 O9 H5W 112.1 . .
Nd1 O9 H6W 111.7 . .
H5W O9 H6W 106.8 . .
H7W O10 H8W 112.9 . .
C6 N1 C5 117.1(6) . .
C12 N2 C11 118.3(5) . .
C16 N3 C15 117.3(5) . .
O1 C1 O2 122.3(5) . .
O1 C1 C2 119.8(5) . .
O2 C1 C2 117.8(5) . .
C6 C2 C3 117.7(5) . .
C6 C2 C1 120.9(5) . .
C3 C2 C1 121.4(5) . .
C4 C3 C2 117.1(6) . .
C4 C3 H3 113(4) . .
C2 C3 H3 130(4) . .
C5 C4 C3 122.8(6) . .
C5 C4 F1 117.5(5) . .
C3 C4 F1 119.7(6) . .
N1 C5 C4 120.8(6) . .
N1 C5 H5 113(3) . .
C4 C5 H5 126(3) . .
N1 C6 C2 124.4(5) . .
N1 C6 H6 117.8 . .
C2 C6 H6 117.8 . .
O3 C7 O4 122.4(5) . .
O3 C7 C8 120.2(5) . .
O4 C7 C8 117.3(5) . .
C12 C8 C9 117.5(5) . .
C12 C8 C7 121.4(5) . .
C9 C8 C7 121.0(5) . .
C10 C9 C8 117.3(5) . .
C10 C9 H9 121.4 . .
C8 C9 H9 121.4 . .
F2 C10 C11 118.4(5) . .
F2 C10 C9 119.4(6) . .
C11 C10 C9 122.2(6) . .
N2 C11 C10 120.3(5) . .
N2 C11 H11 119.8 . .
C10 C11 H11 119.8 . .
N2 C12 C8 124.4(5) . .
N2 C12 H12 117.8 . .
C8 C12 H12 117.8 . .
O6 C13 O5 126.7(5) . .
O6 C13 C14 116.5(5) . .
O5 C13 C14 116.8(5) . .
C15 C14 C18 118.2(5) . .
C15 C14 C13 120.1(5) . .
C18 C14 C13 121.8(5) . .
N3 C15 C14 124.2(6) . .
N3 C15 H15 117.9 . .
C14 C15 H15 117.9 . .
N3 C16 C17 121.6(5) . .
N3 C16 H16 119.2 . .
C17 C16 H16 119.2 . .
F3 C17 C18 120.2(6) . .
F3 C17 C16 118.3(5) . .
C18 C17 C16 121.4(6) . .
C17 C18 C14 117.3(6) . .
C17 C18 H18 121.4 . .
C14 C18 H18 121.4 . .

loop_
_geom_bond_atom_site_label_1
_geom_bond_atom_site_label_2
_geom_bond_distance
_geom_bond_site_symmetry_2
Nd1 O5 2.368(4) .
Nd1 O6 2.396(4) 2_665
Nd1 O9 2.471(4) .
Nd1 O8 2.473(4) .
Nd1 O7 2.486(4) .
Nd1 O2 2.506(4) .
Nd1 O4 2.565(4) .
Nd1 O1 2.571(3) .
Nd1 O3 2.719(4) .
O1 C1 1.241(7) .
O2 C1 1.260(6) .
O3 C7 1.245(6) .
O4 C7 1.260(7) .
O5 C13 1.251(6) .
O6 C13 1.247(6) .
O6 Nd1 2.396(4) 2_665
O7 H2W 0.9105 .
O7 H1W 0.9110 .
O8 H3W 0.8729 .
O8 H4W 0.8726 .
O9 H5W 0.9052 .
O9 H6W 0.9038 .
O10 H7W 0.8493 .
O10 H8W 0.8505 .
N1 C6 1.331(7) .
N1 C5 1.347(8) .
N2 C12 1.331(7) .
N2 C11 1.334(7) .
N3 C16 1.329(8) .
N3 C15 1.338(7) .
C1 C2 1.493(7) .
C2 C6 1.378(8) .
C2 C3 1.389(7) .
C3 C4 1.358(8) .
C3 H3 0.81(5) .
C4 C5 1.352(9) .
C4 F1 1.359(6) .
C5 H5 0.90(5) .
C6 H6 0.9300 .
C7 C8 1.491(7) .
C8 C12 1.382(7) .
C8 C9 1.388(8) .
C9 C10 1.378(8) .
C9 H9 0.9300 .
C10 F2 1.350(7) .
C10 C11 1.372(8) .
C11 H11 0.9300 .
C12 H12 0.9300 .
C13 C14 1.508(7) .
C14 C15 1.383(7) .
C14 C18 1.386(7) .
C15 H15 0.9300 .
C16 C17 1.381(9) .
C16 H16 0.9300 .
C17 F3 1.352(7) .
C17 C18 1.368(8) .
C18 H18 0.9300 .

loop_
_geom_hbond_atom_site_label_D
_geom_hbond_atom_site_label_H
_geom_hbond_atom_site_label_A
_geom_hbond_distance_DH
_geom_hbond_distance_HA
_geom_hbond_distance_DA
_geom_hbond_angle_DHA
_geom_hbond_site_symmetry_A
O10 H8W N3 0.85 1.94 2.779(7) 167.5 1_565
O10 H7W O4 0.85 2.02 2.812(6) 155.3 1_655
O9 H6W O10 0.90 1.98 2.773(6) 146.0 .
O9 H5W N2 0.91 2.00 2.825(6) 150.5 2_575
O8 H4W O10 0.87 2.08 2.809(5) 141.2 1_455
O8 H3W N1 0.87 2.05 2.747(6) 136.4 2_566
O7 H1W O3 0.91 2.10 2.841(6) 137.9 2_565
O7 H2W O1 0.91 2.11 2.852(5) 137.9 1_455

loop_
_geom_torsion_atom_site_label_1
_geom_torsion_atom_site_label_2
_geom_torsion_atom_site_label_3
_geom_torsion_atom_site_label_4
_geom_torsion
_geom_torsion_site_symmetry_1
O5 Nd1 O1 C1 -92.6(3) .
O6 Nd1 O1 C1 179.6(4) 2_665
O9 Nd1 O1 C1 101.5(4) .
O8 Nd1 O1 C1 41.6(4) .
O7 Nd1 O1 C1 -41.0(4) .
O2 Nd1 O1 C1 1.5(3) .
O4 Nd1 O1 C1 124.4(3) .
O3 Nd1 O1 C1 -154.1(3) .
O5 Nd1 O2 C1 74.6(3) .
O6 Nd1 O2 C1 -3.6(4) 2_665
O9 Nd1 O2 C1 -71.0(3) .
O8 Nd1 O2 C1 -142.1(4) .
O7 Nd1 O2 C1 144.7(3) .
O4 Nd1 O2 C1 -132.8(3) .
O1 Nd1 O2 C1 -1.5(3) .
O3 Nd1 O2 C1 122.6(4) .
O5 Nd1 O3 C7 179.1(3) .
O6 Nd1 O3 C7 -95.3(3) 2_665
O9 Nd1 O3 C7 -34.3(3) .
O8 Nd1 O3 C7 42.6(3) .
O7 Nd1 O3 C7 108.5(3) .
O2 Nd1 O3 C7 131.0(4) .
O4 Nd1 O3 C7 8.0(3) .
O1 Nd1 O3 C7 -121.9(3) .
O5 Nd1 O4 C7 -19.7(4) .
O6 Nd1 O4 C7 58.4(3) 2_665
O9 Nd1 O4 C7 132.3(4) .
O8 Nd1 O4 C7 -152.9(4) .
O7 Nd1 O4 C7 -82.1(3) .
O2 Nd1 O4 C7 -162.3(3) .
O1 Nd1 O4 C7 109.9(4) .
O3 Nd1 O4 C7 -7.9(3) .
O6 Nd1 O5 C13 16.7(15) 2_665
O9 Nd1 O5 C13 -33.0(16) .
O8 Nd1 O5 C13 -162.0(14) .
O7 Nd1 O5 C13 167.1(15) .
O2 Nd1 O5 C13 -107.5(15) .
O4 Nd1 O5 C13 96.0(15) .
O1 Nd1 O5 C13 -56.2(15) .
O3 Nd1 O5 C13 87.1(15) .
Nd1 O1 C1 O2 -2.7(6) .
Nd1 O1 C1 C2 175.0(4) .
Nd1 O2 C1 O1 2.8(6) .
Nd1 O2 C1 C2 -174.9(4) .
O1 C1 C2 C6 175.5(6) .
O2 C1 C2 C6 -6.8(8) .
O1 C1 C2 C3 -3.3(9) .
O2 C1 C2 C3 174.4(5) .
C6 C2 C3 C4 2.3(9) .
C1 C2 C3 C4 -178.9(5) .
C2 C3 C4 C5 -1.9(10) .
C2 C3 C4 F1 177.7(5) .
C6 N1 C5 C4 1.2(10) .
C3 C4 C5 N1 0.1(11) .
F1 C4 C5 N1 -179.4(6) .
C5 N1 C6 C2 -0.8(10) .
C3 C2 C6 N1 -1.0(10) .
C1 C2 C6 N1 -179.8(5) .
Nd1 O3 C7 O4 -14.6(5) .
Nd1 O3 C7 C8 161.5(4) .
Nd1 O4 C7 O3 15.6(6) .
Nd1 O4 C7 C8 -160.6(4) .
O3 C7 C8 C12 -179.2(5) .
O4 C7 C8 C12 -2.9(7) .
O3 C7 C8 C9 -2.6(8) .
O4 C7 C8 C9 173.7(5) .
C12 C8 C9 C10 0.4(8) .
C7 C8 C9 C10 -176.3(5) .
C8 C9 C10 F2 179.0(5) .
C8 C9 C10 C11 -0.1(9) .
C12 N2 C11 C10 0.1(8) .
F2 C10 C11 N2 -179.3(5) .
C9 C10 C11 N2 -0.2(9) .
C11 N2 C12 C8 0.3(8) .
C9 C8 C12 N2 -0.6(8) .
C7 C8 C12 N2 176.1(5) .
Nd1 O6 C13 O5 72.8(7) 2_665
Nd1 O6 C13 C14 -106.2(6) 2_665
Nd1 O5 C13 O6 -55.7(17) .
Nd1 O5 C13 C14 123.4(14) .
O6 C13 C14 C15 -11.3(7) .
O5 C13 C14 C15 169.5(5) .
O6 C13 C14 C18 168.0(5) .
O5 C13 C14 C18 -11.1(7) .
C16 N3 C15 C14 -0.9(8) .
C18 C14 C15 N3 -0.7(8) .
C13 C14 C15 N3 178.7(5) .
C15 N3 C16 C17 0.3(9) .
N3 C16 C17 F3 -179.7(5) .
N3 C16 C17 C18 1.9(10) .
F3 C17 C18 C14 178.2(5) .
C16 C17 C18 C14 -3.4(9) .
C15 C14 C18 C17 2.7(8) .
C13 C14 C18 C17 -176.6(5) .
